data_7158272
loop_
_publ_author_name
'Li, Jiuling'
'Li, Bin'
'Chen, Juan'
'Jia, Xinyu'
'Wang, Min'
'Hao, Chengjun'
'Zheng, Xinhua'
'Dai, Hongmei'
'Hu, Wenhao'

_publ_section_title
;
 Catalyst-free <i>gem</i>-chlorosulfurization of
 difluoromethyl-substituted diazo compounds with disulfide and
 PhICl<sub>2</sub>.
;
_journal_issue 37
_journal_name_full 'Organic &amp; biomolecular chemistry'
_journal_page_first 8030
_journal_page_last 8034
_journal_paper_doi 10.1039/d1ob01422f
_journal_volume 19
_journal_year 2021
_chemical_formula_moiety 'C15 H12 Cl F3 O2 S2'
_chemical_formula_sum 'C15 H12 Cl F3 O2 S2'
_chemical_formula_weight 380.82
_space_group_crystal_system monoclinic
_space_group_IT_number 14
_space_group_name_Hall '-P 2ybc'
_space_group_name_H-M_alt 'P 1 21/c 1'
_atom_sites_solution_hydrogens geom
_atom_sites_solution_primary dual
_audit_creation_date 2020-04-14
_audit_creation_method
;
Olex2 1.2
(compiled 2018.05.29 svn.r3508 for OlexSys, GUI svn.r5506)
;
_audit_update_record
;
2020-04-14 deposited with the CCDC.	2021-08-26 downloaded from the CCDC.
;
_cell_angle_alpha 90
_cell_angle_beta 97.357(3)
_cell_angle_gamma 90
_cell_formula_units_Z 4
_cell_length_a 8.7553(2)
_cell_length_b 6.4721(3)
_cell_length_c 28.2921(10)
_cell_measurement_reflns_used 3020
_cell_measurement_temperature 100.00(10)
_cell_measurement_theta_max 73.4030
_cell_measurement_theta_min 3.1200
_cell_volume 1589.98(10)
_computing_cell_refinement 'CrysAlisPro 1.171.40.54a (Rigaku OD, 2019)'
_computing_data_collection 'CrysAlisPro 1.171.40.54a (Rigaku OD, 2019)'
_computing_data_reduction 'CrysAlisPro 1.171.40.54a (Rigaku OD, 2019)'
_computing_molecular_graphics 'Olex2 (Dolomanov et al., 2009)'
_computing_publication_material 'Olex2 (Dolomanov et al., 2009)'
_computing_structure_refinement 'ShelXL (Sheldrick, 2015)'
_computing_structure_solution 'ShelXT (Sheldrick, 2015)'
_diffrn_ambient_environment N~2~
_diffrn_ambient_temperature 100.00(10)
_diffrn_detector 'CCD plate'
_diffrn_detector_area_resol_mean 10.0000
_diffrn_detector_type HyPix
_diffrn_measured_fraction_theta_full 0.998
_diffrn_measured_fraction_theta_max 0.942
_diffrn_measurement_details
;
List of Runs (angles in degrees, time in seconds):

  # Type    Start    End  Width  t~exp~   \w     \q     \k     \f   Frames
#--------------------------------------------------------------------------
  1  \w      0.00  57.00   0.50    2.00    --   46.62-106.00 -87.00  114
  2  \w     68.00 107.00   0.50    5.00    --  105.44-106.00 -87.00   78
  3  \w     86.00 112.00   0.50    5.00    --  105.44 -15.00-150.00   52
  4  \w     39.00  65.00   0.50    5.00    --  105.44 -15.00-150.00   52
  5  \w    -15.00  27.00   0.50    2.00    --   46.62 -38.00-180.00   84
  6  \w     85.00 169.00   0.50    5.00    --  105.44 106.00  11.00  168
  7  \w     47.00 112.00   0.50    5.00    --  105.44-125.00 150.00  130
  8  \w    -85.00   1.00   0.50    2.00    --  -46.62 106.00  11.00  172
  9  \w    -84.00 -25.00   0.50    5.00    -- -100.00  30.00  60.00  118
 10  \w   -106.00 -30.00   0.50    5.00    -- -100.00 106.00  11.00  152
 11  \w   -110.00 -28.00   0.50    5.00    -- -100.00 125.00 120.00  164
 12  \w   -169.00 -80.00   0.50    5.00    -- -100.00 -77.00 -60.00  178
 13  \w   -106.00 -71.00   0.50    2.00    --  -46.62-125.00 -30.00   70
 14  \w   -116.00 -72.00   0.50    2.00    --  -46.62-125.00  30.00   88
 15  \w   -111.00 -74.00   0.50    2.00    --  -46.62-125.00  60.00   74
 16  \w   -151.00-126.00   0.50    5.00    -- -100.00-106.00 -87.00   50
;
_diffrn_measurement_device 'four-circle diffractometer'
_diffrn_measurement_device_type 'XtaLAB Synergy R, DW system, HyPix'
_diffrn_measurement_method '\w scans'
_diffrn_orient_matrix_type 'CrysAlisPro convention (1999,Acta A55,543-557)'
_diffrn_orient_matrix_UB_11 0.0802851000
_diffrn_orient_matrix_UB_12 -0.1808206000
_diffrn_orient_matrix_UB_13 -0.0221921000
_diffrn_orient_matrix_UB_21 0.0368569000
_diffrn_orient_matrix_UB_22 0.1424831000
_diffrn_orient_matrix_UB_23 -0.0407097000
_diffrn_orient_matrix_UB_31 0.1537693000
_diffrn_orient_matrix_UB_32 0.0604133000
_diffrn_orient_matrix_UB_33 0.0294627000
_diffrn_radiation_monochromator mirror
_diffrn_radiation_probe x-ray
_diffrn_radiation_type CuK\a
_diffrn_radiation_wavelength 1.54184
_diffrn_reflns_av_R_equivalents 0.0864
_diffrn_reflns_av_unetI/netI 0.0813
_diffrn_reflns_Laue_measured_fraction_full 0.998
_diffrn_reflns_Laue_measured_fraction_max 0.942
_diffrn_reflns_limit_h_max 10
_diffrn_reflns_limit_h_min -10
_diffrn_reflns_limit_k_max 7
_diffrn_reflns_limit_k_min -7
_diffrn_reflns_limit_l_max 35
_diffrn_reflns_limit_l_min -30
_diffrn_reflns_number 9714
_diffrn_reflns_point_group_measured_fraction_full 0.998
_diffrn_reflns_point_group_measured_fraction_max 0.942
_diffrn_reflns_theta_full 67.684
_diffrn_reflns_theta_max 75.864
_diffrn_reflns_theta_min 3.150
_diffrn_source 'Rotating-anode X-ray tube'
_diffrn_source_type 'Rigaku (Cu) X-ray Source'
_exptl_absorpt_coefficient_mu 4.941
_exptl_absorpt_correction_T_max 1.00000
_exptl_absorpt_correction_T_min 0.40894
_exptl_absorpt_correction_type multi-scan
_exptl_absorpt_process_details
;
CrysAlisPro 1.171.40.54a (Rigaku Oxford Diffraction, 2019)
Empirical absorption correction using spherical harmonics,
 implemented in SCALE3 ABSPACK scaling algorithm.
;
_exptl_crystal_colour colourless
_exptl_crystal_colour_primary colourless
_exptl_crystal_density_diffrn 1.591
_exptl_crystal_description plate
_exptl_crystal_F_000 776
_exptl_crystal_size_max 0.2
_exptl_crystal_size_mid 0.1
_exptl_crystal_size_min 0.05
_refine_diff_density_max 0.506
_refine_diff_density_min -0.469
_refine_diff_density_rms 0.091
_refine_ls_extinction_method none
_refine_ls_goodness_of_fit_ref 1.052
_refine_ls_hydrogen_treatment constr
_refine_ls_matrix_type full
_refine_ls_number_parameters 213
_refine_ls_number_reflns 3122
_refine_ls_number_restraints 0
_refine_ls_restrained_S_all 1.052
_refine_ls_R_factor_all 0.0774
_refine_ls_R_factor_gt 0.0565
_refine_ls_shift/su_max 0.000
_refine_ls_shift/su_mean 0.000
_refine_ls_structure_factor_coef Fsqd
_refine_ls_weighting_details 'w=1/[\s^2^(Fo^2^)+(0.0596P)^2^+1.3891P] where P=(Fo^2^+2Fc^2^)/3'
_refine_ls_weighting_scheme calc
_refine_ls_wR_factor_gt 0.1334
_refine_ls_wR_factor_ref 0.1449
_reflns_Friedel_coverage 0.000
_reflns_number_gt 2406
_reflns_number_total 3122
_reflns_threshold_expression 'I > 2\s(I)'
_cod_data_source_file d1ob01422f2.cif
_cod_data_source_block lijl_200413
_cod_depositor_comments 'Adding full bibliography for 7158272.cif.'
_cod_database_code 7158272
_shelx_shelxl_version_number 2018/3
_chemical_oxdiff_formula CHSOF
_shelx_space_group_comment
;
The symmetry employed for this shelxl refinement is uniquely defined
by the following loop, which should always be used as a source of
symmetry information in preference to the above space-group names.
They are only intended as comments.
;
_shelx_estimated_absorpt_t_max 0.790
_shelx_estimated_absorpt_t_min 0.438
_diffrn_oxdiff_digest_frames
;
01c0cb9cc2421239b8b68fb3cbf568736f000288790
;
_reflns_odcompleteness_completeness 99.87
_reflns_odcompleteness_iscentric 1
_reflns_odcompleteness_theta 66.97
_olex2_refinement_description
;
1. Fixed Uiso
 At 1.2 times of:
  All C(H) groups
 At 1.5 times of:
  All C(H,H,H) groups
2. Uiso/Uaniso restraints and constraints
Uanis(F16) = Uanis(F16A)
3. Others
 Sof(H6)=Sof(F16A)=1-FVAR(1)
 Sof(F16)=Sof(H2)=FVAR(1)
4.a Ternary CH refined with riding coordinates:
 C8(H8)
4.b Aromatic/amide H refined with riding coordinates:
 C23(H23), C22(H22), C19(H19), C20(H20), C6(H6), C2(H2), C5(H5), C4(H4), C3(H3)
4.c Idealised Me refined as rotating group:
 C24(H24A,H24B,H24C)
;
_olex2_submission_special_instructions 'No special instructions were received'
_oxdiff_exptl_absorpt_empirical_details
;
Empirical correction (ABSPACK) includes:
- Absorption correction using spherical harmonics
- Frame scaling
;
_oxdiff_exptl_absorpt_empirical_full_max 2.330
_oxdiff_exptl_absorpt_empirical_full_min 0.240

loop_
_space_group_symop_operation_xyz
'x, y, z'
'-x, y+1/2, -z+1/2'
'-x, -y, -z'
'x, -y-1/2, z-1/2'

loop_
_atom_site_label
_atom_site_type_symbol
_atom_site_fract_x
_atom_site_fract_y
_atom_site_fract_z
_atom_site_U_iso_or_equiv
_atom_site_adp_type
_atom_site_occupancy
_atom_site_site_symmetry_order
_atom_site_calc_flag
_atom_site_refinement_flags_posn
_atom_site_refinement_flags_adp
_atom_site_refinement_flags_occupancy
_atom_site_disorder_assembly
_atom_site_disorder_group
S10 S 1.00082(9) 0.24747(15) 0.59257(3) 0.0255(2) Uani 1 1 d . . . . .
Cl15 Cl 1.00473(9) 0.66652(17) 0.67039(4) 0.0360(3) Uani 1 1 d . . . . .
S7 S 0.80158(10) 0.41693(17) 0.72564(3) 0.0316(3) Uani 1 1 d . . . . .
F13 F 0.7583(2) 0.4631(3) 0.60669(7) 0.0279(5) Uani 1 1 d . . . . .
F14 F 0.7753(2) 0.1564(4) 0.63927(8) 0.0307(5) Uani 1 1 d . . . . .
O11 O 1.0968(3) 0.1040(4) 0.62148(10) 0.0308(6) Uani 1 1 d . . . . .
O12 O 1.0651(3) 0.4287(5) 0.57421(10) 0.0333(6) Uani 1 1 d . . . . .
F16 F 0.7795(3) 0.8600(5) 0.74754(11) 0.0349(7) Uani 0.739(4) 1 d . . P A 1
C23 C 0.8326(4) 0.2242(6) 0.50520(13) 0.0278(8) Uani 1 1 d . . . . .
H23 H 0.864101 0.359187 0.500682 0.033 Uiso 1 1 calc R . . . .
C18 C 0.8849(4) 0.1175(6) 0.54682(13) 0.0273(8) Uani 1 1 d . . . . .
C22 C 0.7324(4) 0.1244(7) 0.47055(14) 0.0308(9) Uani 1 1 d . . . . .
H22 H 0.697156 0.194042 0.442506 0.037 Uiso 1 1 calc R . . . .
C19 C 0.8402(4) -0.0854(6) 0.55363(14) 0.0300(8) Uani 1 1 d . . . . .
H19 H 0.877889 -0.156536 0.581240 0.036 Uiso 1 1 calc R . . . .
C0AA C 0.6552(4) 0.5942(7) 0.70390(13) 0.0288(8) Uani 1 1 d . . . . .
C9 C 0.8554(4) 0.3287(6) 0.63168(13) 0.0263(8) Uani 1 1 d . . . . .
C21 C 0.6835(4) -0.0762(7) 0.47671(13) 0.0294(8) Uani 1 1 d . . . . .
C20 C 0.7389(4) -0.1798(7) 0.51871(14) 0.0311(8) Uani 1 1 d . . . . .
H20 H 0.707155 -0.314600 0.523273 0.037 Uiso 1 1 calc R . . . .
C8 C 0.9270(4) 0.4180(7) 0.67954(13) 0.0311(9) Uani 1 1 d . . . . .
H8 H 1.014522 0.328861 0.690910 0.037 Uiso 1 1 calc R . . . .
C6 C 0.6604(4) 0.7951(7) 0.71887(13) 0.0317(9) Uani 1 1 d . . . . .
H6 H 0.747197 0.841056 0.738454 0.038 Uiso 0.261(4) 1 calc R . P A 2
C2 C 0.5228(4) 0.5277(8) 0.67445(14) 0.0365(10) Uani 1 1 d . . . . .
H2 H 0.516310 0.391407 0.663979 0.044 Uiso 0.739(4) 1 calc R . P A 1
C5 C 0.5409(4) 0.9336(8) 0.70594(15) 0.0372(10) Uani 1 1 d . . . . .
H5 H 0.547002 1.069660 0.716554 0.045 Uiso 1 1 calc R . . . .
C24 C 0.5717(4) -0.1824(8) 0.43942(15) 0.0392(10) Uani 1 1 d . . . . .
H24A H 0.480900 -0.220842 0.453062 0.059 Uiso 1 1 calc GR . . . .
H24B H 0.619004 -0.303895 0.428322 0.059 Uiso 1 1 calc GR . . . .
H24C H 0.544160 -0.090001 0.413172 0.059 Uiso 1 1 calc GR . . . .
C4 C 0.4121(4) 0.8624(9) 0.67667(16) 0.0446(13) Uani 1 1 d . . . . .
H4 H 0.330631 0.952149 0.667567 0.054 Uiso 1 1 calc R . . . .
C3 C 0.4032(4) 0.6600(9) 0.66090(15) 0.0429(12) Uani 1 1 d . . . . .
H3 H 0.316640 0.614153 0.641224 0.051 Uiso 1 1 calc R . . . .
F16A F 0.4954(9) 0.3670(15) 0.6642(3) 0.0349(7) Uani 0.261(4) 1 d . . P A 2

loop_
_atom_site_aniso_label
_atom_site_aniso_U_11
_atom_site_aniso_U_22
_atom_site_aniso_U_33
_atom_site_aniso_U_23
_atom_site_aniso_U_13
_atom_site_aniso_U_12
S10 0.0179(4) 0.0297(5) 0.0282(4) -0.0028(4) 0.0000(3) 0.0004(3)
Cl15 0.0222(4) 0.0419(6) 0.0434(6) -0.0137(5) 0.0029(3) -0.0080(4)
S7 0.0305(5) 0.0387(6) 0.0242(5) 0.0027(4) -0.0013(3) 0.0083(4)
F13 0.0198(9) 0.0327(13) 0.0293(11) 0.0010(9) -0.0042(8) 0.0029(8)
F14 0.0262(10) 0.0309(13) 0.0355(12) -0.0034(10) 0.0054(8) -0.0040(8)
O11 0.0215(12) 0.0334(16) 0.0352(14) -0.0043(12) -0.0050(10) 0.0043(10)
O12 0.0300(13) 0.0364(17) 0.0344(15) -0.0037(13) 0.0073(11) -0.0072(11)
F16 0.0258(13) 0.0354(18) 0.0402(17) -0.0088(14) -0.0089(11) -0.0005(11)
C23 0.0233(16) 0.031(2) 0.0297(19) 0.0019(17) 0.0067(14) -0.0010(14)
C18 0.0187(16) 0.036(2) 0.0273(19) -0.0050(17) 0.0014(13) 0.0031(14)
C22 0.0248(17) 0.042(3) 0.0250(19) -0.0011(17) 0.0002(14) 0.0009(15)
C19 0.0268(17) 0.029(2) 0.033(2) 0.0006(17) -0.0001(15) 0.0023(14)
C0AA 0.0199(16) 0.040(2) 0.0256(18) 0.0028(17) 0.0004(13) 0.0001(14)
C9 0.0198(15) 0.028(2) 0.0300(19) 0.0007(16) -0.0021(13) 0.0013(13)
C21 0.0208(16) 0.039(2) 0.0285(19) -0.0084(17) 0.0046(14) 0.0009(14)
C20 0.0293(18) 0.027(2) 0.036(2) -0.0062(17) 0.0019(15) -0.0028(15)
C8 0.0194(16) 0.044(3) 0.0277(19) -0.0068(18) -0.0039(14) 0.0052(15)
C6 0.0192(16) 0.047(3) 0.030(2) 0.0067(18) 0.0051(14) 0.0063(15)
C2 0.0271(18) 0.054(3) 0.028(2) 0.011(2) 0.0028(15) -0.0063(18)
C5 0.0307(19) 0.045(3) 0.038(2) 0.013(2) 0.0131(16) 0.0117(17)
C24 0.0273(19) 0.055(3) 0.033(2) -0.012(2) -0.0013(16) -0.0039(18)
C4 0.0192(17) 0.076(4) 0.039(2) 0.023(2) 0.0076(16) 0.0177(19)
C3 0.0196(18) 0.076(4) 0.032(2) 0.012(2) -0.0018(15) 0.0016(19)
F16A 0.0258(13) 0.0354(18) 0.0402(17) -0.0088(14) -0.0089(11) -0.0005(11)

loop_
_atom_type_symbol
_atom_type_description
_atom_type_scat_dispersion_real
_atom_type_scat_dispersion_imag
_atom_type_scat_source
C C 0.0181 0.0091 'International Tables Vol C Tables 4.2.6.8 and 6.1.1.4'
H H 0.0000 0.0000 'International Tables Vol C Tables 4.2.6.8 and 6.1.1.4'
Cl Cl 0.3639 0.7018 'International Tables Vol C Tables 4.2.6.8 and 6.1.1.4'
F F 0.0727 0.0534 'International Tables Vol C Tables 4.2.6.8 and 6.1.1.4'
O O 0.0492 0.0322 'International Tables Vol C Tables 4.2.6.8 and 6.1.1.4'
S S 0.3331 0.5567 'International Tables Vol C Tables 4.2.6.8 and 6.1.1.4'

loop_
_geom_angle_atom_site_label_1
_geom_angle_atom_site_label_2
_geom_angle_atom_site_label_3
_geom_angle
_geom_angle_site_symmetry_1
_geom_angle_site_symmetry_3
_geom_angle_publ_flag
O11 S10 C18 110.58(18) . . ?
O11 S10 C9 103.78(16) . . ?
O12 S10 O11 120.64(16) . . ?
O12 S10 C18 110.09(18) . . ?
O12 S10 C9 108.35(17) . . ?
C18 S10 C9 101.44(16) . . ?
C0AA S7 C8 103.07(18) . . ?
C18 C23 H23 120.8 . . ?
C22 C23 H23 120.8 . . ?
C22 C23 C18 118.5(4) . . ?
C23 C18 S10 118.9(3) . . ?
C23 C18 C19 121.2(3) . . ?
C19 C18 S10 119.8(3) . . ?
C23 C22 H22 119.2 . . ?
C21 C22 C23 121.6(4) . . ?
C21 C22 H22 119.2 . . ?
C18 C19 H19 120.5 . . ?
C20 C19 C18 119.0(4) . . ?
C20 C19 H19 120.5 . . ?
C6 C0AA S7 121.0(3) . . ?
C6 C0AA C2 117.8(4) . . ?
C2 C0AA S7 120.9(3) . . ?
F13 C9 S10 107.6(2) . . ?
F13 C9 C8 112.3(3) . . ?
F14 C9 S10 105.6(2) . . ?
F14 C9 F13 108.1(3) . . ?
F14 C9 C8 109.5(3) . . ?
C8 C9 S10 113.4(2) . . ?
C22 C21 C20 118.5(3) . . ?
C22 C21 C24 121.5(4) . . ?
C20 C21 C24 120.0(4) . . ?
C19 C20 C21 121.2(4) . . ?
C19 C20 H20 119.4 . . ?
C21 C20 H20 119.4 . . ?
Cl15 C8 S7 112.8(2) . . ?
Cl15 C8 H8 106.4 . . ?
S7 C8 H8 106.4 . . ?
C9 C8 Cl15 109.5(3) . . ?
C9 C8 S7 114.8(2) . . ?
C9 C8 H8 106.4 . . ?
F16 C6 C0AA 119.4(3) . . ?
F16 C6 C5 118.1(4) . . ?
C0AA C6 H6 118.7 . . ?
C0AA C6 C5 122.5(4) . . ?
C5 C6 H6 118.7 . . ?
C0AA C2 H2 119.4 . . ?
C3 C2 C0AA 121.2(5) . . ?
C3 C2 H2 119.4 . . ?
F16A C2 C0AA 125.6(6) . . ?
F16A C2 C3 112.7(6) . . ?
C6 C5 H5 121.0 . . ?
C4 C5 C6 118.0(5) . . ?
C4 C5 H5 121.0 . . ?
C21 C24 H24A 109.5 . . ?
C21 C24 H24B 109.5 . . ?
C21 C24 H24C 109.5 . . ?
H24A C24 H24B 109.5 . . ?
H24A C24 H24C 109.5 . . ?
H24B C24 H24C 109.5 . . ?
C5 C4 H4 119.5 . . ?
C3 C4 C5 120.9(4) . . ?
C3 C4 H4 119.5 . . ?
C2 C3 C4 119.6(4) . . ?
C2 C3 H3 120.2 . . ?
C4 C3 H3 120.2 . . ?

loop_
_geom_bond_atom_site_label_1
_geom_bond_atom_site_label_2
_geom_bond_distance
_geom_bond_site_symmetry_2
_geom_bond_publ_flag
S10 O11 1.435(3) . ?
S10 O12 1.427(3) . ?
S10 C18 1.754(4) . ?
S10 C9 1.866(4) . ?
Cl15 C8 1.778(5) . ?
S7 C0AA 1.770(4) . ?
S7 C8 1.809(4) . ?
F13 C9 1.351(4) . ?
F14 C9 1.349(4) . ?
F16 C6 1.306(5) . ?
C23 H23 0.9300 . ?
C23 C18 1.391(5) . ?
C23 C22 1.388(5) . ?
C18 C19 1.391(6) . ?
C22 H22 0.9300 . ?
C22 C21 1.385(6) . ?
C19 H19 0.9300 . ?
C19 C20 1.382(5) . ?
C0AA C6 1.367(6) . ?
C0AA C2 1.406(5) . ?
C9 C8 1.531(5) . ?
C21 C20 1.396(6) . ?
C21 C24 1.509(5) . ?
C20 H20 0.9300 . ?
C8 H8 0.9800 . ?
C6 H6 0.9300 . ?
C6 C5 1.390(5) . ?
C2 H2 0.9300 . ?
C2 C3 1.369(6) . ?
C2 F16A 1.098(10) . ?
C5 H5 0.9300 . ?
C5 C4 1.390(7) . ?
C24 H24A 0.9600 . ?
C24 H24B 0.9600 . ?
C24 H24C 0.9600 . ?
C4 H4 0.9300 . ?
C4 C3 1.383(7) . ?
C3 H3 0.9300 . ?

loop_
_geom_torsion_atom_site_label_1
_geom_torsion_atom_site_label_2
_geom_torsion_atom_site_label_3
_geom_torsion_atom_site_label_4
_geom_torsion
_geom_torsion_site_symmetry_1
_geom_torsion_site_symmetry_2
_geom_torsion_site_symmetry_3
_geom_torsion_site_symmetry_4
_geom_torsion_publ_flag
S10 C18 C19 C20 174.9(3) . . . . ?
S10 C9 C8 Cl15 72.0(3) . . . . ?
S10 C9 C8 S7 -160.0(2) . . . . ?
S7 C0AA C6 F16 3.9(5) . . . . ?
S7 C0AA C6 C5 -174.0(3) . . . . ?
S7 C0AA C2 C3 174.2(3) . . . . ?
S7 C0AA C2 F16A 3.5(9) . . . . ?
F13 C9 C8 Cl15 -50.3(3) . . . . ?
F13 C9 C8 S7 77.7(4) . . . . ?
F14 C9 C8 Cl15 -170.3(2) . . . . ?
F14 C9 C8 S7 -42.3(4) . . . . ?
O11 S10 C18 C23 -154.3(3) . . . . ?
O11 S10 C18 C19 29.1(3) . . . . ?
O11 S10 C9 F13 -179.2(2) . . . . ?
O11 S10 C9 F14 -63.9(2) . . . . ?
O11 S10 C9 C8 56.0(3) . . . . ?
O12 S10 C18 C23 -18.5(3) . . . . ?
O12 S10 C18 C19 164.9(3) . . . . ?
O12 S10 C9 F13 51.5(3) . . . . ?
O12 S10 C9 F14 166.7(2) . . . . ?
O12 S10 C9 C8 -73.4(3) . . . . ?
F16 C6 C5 C4 -178.0(4) . . . . ?
C23 C18 C19 C20 -1.7(5) . . . . ?
C23 C22 C21 C20 -0.8(5) . . . . ?
C23 C22 C21 C24 178.6(3) . . . . ?
C18 S10 C9 F13 -64.4(3) . . . . ?
C18 S10 C9 F14 50.8(3) . . . . ?
C18 S10 C9 C8 170.8(3) . . . . ?
C18 C23 C22 C21 0.3(5) . . . . ?
C18 C19 C20 C21 1.1(6) . . . . ?
C22 C23 C18 S10 -175.6(3) . . . . ?
C22 C23 C18 C19 0.9(5) . . . . ?
C22 C21 C20 C19 0.1(5) . . . . ?
C0AA S7 C8 Cl15 59.9(2) . . . . ?
C0AA S7 C8 C9 -66.4(3) . . . . ?
C0AA C6 C5 C4 0.0(6) . . . . ?
C0AA C2 C3 C4 -0.4(6) . . . . ?
C9 S10 C18 C23 96.1(3) . . . . ?
C9 S10 C18 C19 -80.5(3) . . . . ?
C8 S7 C0AA C6 -97.2(3) . . . . ?
C8 S7 C0AA C2 89.2(3) . . . . ?
C6 C0AA C2 C3 0.4(6) . . . . ?
C6 C0AA C2 F16A -170.3(7) . . . . ?
C6 C5 C4 C3 0.0(6) . . . . ?
C2 C0AA C6 F16 177.7(3) . . . . ?
C2 C0AA C6 C5 -0.2(6) . . . . ?
C5 C4 C3 C2 0.3(6) . . . . ?
C24 C21 C20 C19 -179.4(3) . . . . ?
F16A C2 C3 C4 171.4(7) . . . . ?
